data_2102033
loop_
_publ_author_name
'Glidewell, Christopher'
'Ferguson, George'
'Lough, Alan J.'
'Gregson, Richard M.'

_publ_section_title
;3,6,9,16,19,22-Hexaazatricyclo[22.2.2.2^11,14^]triconta-1(26),11(29),12,14(30),24,27-hexaene,
 C~24~H~38~N~6~, as a building block in supramolecular chemistry: structures
 in two and three dimensions
;
_journal_issue 2
_journal_name_full 'Acta Crystallographica Section B'
_journal_page_first 287
_journal_page_last 298
_journal_paper_doi 10.1107/S0108768199014032
_journal_volume 56
_journal_year 2000
_chemical_formula_moiety 'C24 H40 N6, C12 H10 O2, 2(C12 H9 O2), 2(H2 O)'
_chemical_formula_sum 'C60 H72 N6 O8'
_chemical_formula_weight 1005.23
_chemical_name_systematic
;
3,6,9,16,19,22-Hexa-azatricyclo[22.2.2.211,14]triconta-1(26),11(29),
12,14(30),24,27-hexaene -- 4,4'-Biphenol --Water (1/3/2)
;
_space_group_IT_number 14
_symmetry_cell_setting monoclinic
_symmetry_space_group_name_Hall '-P 2ybc'
_symmetry_space_group_name_H-M 'P 1 21/c 1'
_cell_angle_alpha 90.00
_cell_angle_beta 110.686(2)
_cell_angle_gamma 90.00
_cell_formula_units_Z 2
_cell_length_a 12.3442(4)
_cell_length_b 7.6496(3)
_cell_length_c 29.1745(9)
_cell_measurement_reflns_used 4832
_cell_measurement_temperature 100.0(10)
_cell_measurement_theta_max 25.63
_cell_measurement_theta_min 4.20
_cell_volume 2577.29(16)
_computing_cell_refinement 'DENZO-SMN (Otwinowski & Minor, 1997)'
_computing_data_collection 'Kappa-CCD server software (Nonius, 1997)'
_computing_data_reduction 'DENZO-SMN (Otwinowski & Minor, 1997)'
_computing_molecular_graphics 'NRCVAX-96, ORTEP (Johnson, 1976), PLATON (Spek, 1999)'
_computing_publication_material 'NRCVAX-96, SHELXL-97  and WordPerfect macro PRPKAPPA (Ferguson, 1999)'
_computing_structure_refinement 'NRCVAX-96 and SHELXL-97 (Sheldrick, 1997b)'
_computing_structure_solution 'SHELXS-97 (Sheldrick, 1997a)'
_diffrn_ambient_temperature 100.0(10)
_diffrn_measured_fraction_theta_full .993
_diffrn_measured_fraction_theta_max .993
_diffrn_measurement_device_type Kappa-CCD
_diffrn_measurement_method '\f scans and \w scans with \k offsets'
_diffrn_radiation_monochromator graphite
_diffrn_radiation_source 'fine-focus sealed X-ray tube'
_diffrn_radiation_type 'Mo K\a'
_diffrn_radiation_wavelength .71073
_diffrn_reflns_av_R_equivalents .070
_diffrn_reflns_av_sigmaI/netI .0915
_diffrn_reflns_limit_h_max 15
_diffrn_reflns_limit_h_min 0
_diffrn_reflns_limit_k_max 0
_diffrn_reflns_limit_k_min -9
_diffrn_reflns_limit_l_max 32
_diffrn_reflns_limit_l_min -35
_diffrn_reflns_number 19716
_diffrn_reflns_theta_full 25.63
_diffrn_reflns_theta_max 25.63
_diffrn_reflns_theta_min 4.20
_diffrn_standards_decay_% 0
_exptl_absorpt_coefficient_mu .086
_exptl_absorpt_correction_T_max .9966
_exptl_absorpt_correction_T_min .9787
_exptl_absorpt_correction_type multi-scan
_exptl_absorpt_process_details 'DENZO-SMN (Otwinowski & Minor, 1997)'
_exptl_crystal_colour colourless
_exptl_crystal_density_diffrn 1.295
_exptl_crystal_density_method 'not measured'
_exptl_crystal_description plate
_exptl_crystal_F_000 1076
_exptl_crystal_size_max .25
_exptl_crystal_size_mid .20
_exptl_crystal_size_min .04
_refine_diff_density_max .157
_refine_diff_density_min -.237
_refine_ls_extinction_method none
_refine_ls_goodness_of_fit_ref .844
_refine_ls_hydrogen_treatment constr
_refine_ls_matrix_type full
_refine_ls_number_parameters 362
_refine_ls_number_reflns 4832
_refine_ls_number_restraints 14
_refine_ls_restrained_S_all .843
_refine_ls_R_factor_all .1037
_refine_ls_R_factor_gt .0443
_refine_ls_shift/su_max .001
_refine_ls_shift/su_mean .000
_refine_ls_structure_factor_coef Fsqd
_refine_ls_weighting_details 'w=1/[\s^2^(Fo^2^)+(0.0568P)^2^] where P=(Fo^2^+2Fc^2^)/3'
_refine_ls_weighting_scheme calc
_refine_ls_wR_factor_ref .1048
_reflns_number_gt 2686
_reflns_number_total 4832
_reflns_threshold_expression >2\s(I)
_cod_data_source_file na0100.cif
_cod_data_source_block 9911
_cod_depositor_comments
;
The following automatic conversions were performed:
'_exptl_absorpt_correction_type' value 'Multi-scan' changed to
'multi-scan' according to
'/home/saulius/struct/CIF-dictionaries/cif_core.dic' dictionary named
'cif_core.dic' version 2.4.1 from 2010-06-29.

Automatic conversion script
Id: cif_fix_enum 1527 2010-12-29 10:47:43Z saulius 

The following automatic conversions were performed:

'_exptl_absorpt_correction_type' value 'Multi-scan' changed to
'multi-scan' according to
/home/saulius/struct/CIF-dictionaries/cif_core.dic dictionary named
'cif_core.dic' version 2.4.1 from 2010-06-29.

Automatic conversion script
Id: cif_fix_values 1715 2011-07-08 13:25:40Z adriana 
;
_cod_original_cell_volume 2577.29(15)
_cod_original_sg_symbol_H-M 'P 21/c'
_cod_database_code 2102033

loop_
_symmetry_equiv_pos_as_xyz
'x, y, z'
'-x, y+1/2, -z+1/2'
'-x, -y, -z'
'x, -y+1/2, z+1/2'

loop_
_atom_site_label
_atom_site_fract_x
_atom_site_fract_y
_atom_site_fract_z
_atom_site_U_iso_or_equiv
_atom_site_adp_type
_atom_site_calc_flag
_atom_site_refinement_flags
_atom_site_occupancy
_atom_site_disorder_assembly
_atom_site_disorder_group
_atom_site_type_symbol
O14 .09460(11) 1.20777(17) .43595(5) .0351(4) Uani d . 1 . . O
C11 .43918(16) 1.0304(2) .49026(7) .0299(5) Uani d . 1 . . C
C12 .36874(18) 1.0057(3) .44150(7) .0462(6) Uani d . 1 . . C
C13 .25550(17) 1.0636(3) .42285(7) .0422(6) Uani d . 1 . . C
C14 .20649(17) 1.1483(2) .45265(7) .0295(5) Uani d . 1 . . C
C15 .27387(18) 1.1728(3) .50129(7) .0371(5) Uani d . 1 . . C
C16 .38776(18) 1.1166(2) .51939(7) .0364(5) Uani d . 1 . . C
O24 -.01767(10) 1.00887(16) .36198(4) .0281(3) Uani d . 1 . . O
O34 -.87232(10) .97300(17) .24811(4) .0300(3) Uani d . 1 . . O
C21 -.38049(15) .9738(2) .31639(6) .0227(4) Uani d . 1 . . C
C22 -.31278(16) 1.0319(2) .36311(7) .0299(5) Uani d . 1 . . C
C23 -.19401(16) 1.0407(2) .37855(7) .0304(5) Uani d . 1 . . C
C24 -.13431(16) .9927(2) .34771(7) .0239(4) Uani d . 1 . . C
C25 -.19980(16) .9260(2) .30190(7) .0284(5) Uani d . 1 . . C
C26 -.31943(16) .9188(2) .28662(7) .0271(5) Uani d . 1 . . C
C31 -.50877(15) .9749(2) .29867(6) .0219(4) Uani d . 1 . . C
C32 -.57601(16) .8747(2) .25886(7) .0274(5) Uani d . 1 . . C
C33 -.69556(16) .8763(2) .24208(7) .0263(5) Uani d . 1 . . C
C34 -.75307(15) .9792(2) .26530(6) .0230(4) Uani d . 1 . . C
C35 -.68938(16) 1.0822(2) .30442(6) .0252(5) Uani d . 1 . . C
C36 -.56949(16) 1.0804(2) .32083(6) .0250(5) Uani d . 1 . . C
N51 .17838(13) .74399(19) .50313(5) .0262(4) Uani d D 1 A -1 N
N52 .06850(13) .70099(19) .40025(5) .0277(4) Uani d . 1 A -1 N
N53 .24003(17) .5531(3) .36793(7) .0284(7) Uani d P .789(4) A -1 N
C51 .5503(2) .4668(3) .62177(9) .0249(6) Uani d P .789(4) A -1 C
C52 .5220(3) .5401(3) .57540(10) .0286(7) Uani d P .789(4) A -1 C
C53 .4085(3) .5892(4) .54881(11) .0283(8) Uani d P .789(4) A -1 C
C54 .3209(2) .5672(5) .56779(15) .0241(8) Uani d P .789(4) A -1 C
C55 .3504(3) .4962(5) .61469(16) .0315(7) Uani d P .789(4) A -1 C
C56 .4622(2) .4466(4) .64074(10) .0296(7) Uani d P .789(4) A -1 C
C57 .1954(3) .6093(4) .54035(13) .0249(9) Uani d P .789(4) A -1 C
C58 .05573(16) .7831(2) .47860(7) .0286(5) Uani d . 1 A -1 C
C59 .00593(16) .6660(2) .43432(7) .0292(5) Uani d . 1 A -1 C
C510 .0369(4) .5743(6) .35862(15) .0286(8) Uani d P .789(4) A -1 C
C511 .1253(2) .5974(4) .33378(10) .0290(7) Uani d P .789(4) A -1 C
C512 .3295(2) .5920(4) .34708(9) .0296(7) Uani d P .789(4) A -1 C
O6 .03642(12) 1.19090(17) .29510(5) .0328(4) Uiso d D 1 . . O
C61 .5693(6) .5261(8) .6167(3) .0258(14) Uiso d PGD .211(4) A -2 C
C62 .5313(10) .5915(12) .5692(3) .0258(14) Uiso d PGD .211(4) A -2 C
C63 .4135(11) .6110(14) .5433(4) .0258(14) Uiso d PGD .211(4) A -2 C
C64 .3336(7) .5651(16) .5650(6) .0258(14) Uiso d PGD .211(4) A -2 C
C65 .3716(8) .4997(18) .6125(6) .0258(14) Uiso d PGD .211(4) A -2 C
C66 .4894(9) .4802(14) .6384(4) .0258(14) Uiso d PGD .211(4) A -2 C
C67 .2077(11) .5890(17) .5353(6) .0258(14) Uiso d PD .211(4) A -2 C
C610 .0590(18) .599(2) .3557(6) .0258(14) Uiso d PD .211(4) A -2 C
C611 .1323(8) .6726(15) .3286(4) .0258(14) Uiso d PD .211(4) A -2 C
N63 .2545(6) .6636(10) .3590(3) .0258(14) Uiso d PD .211(4) A -2 N
C612 .3036(7) .4950(11) .3553(3) .0258(14) Uiso d PD .211(4) A -2 C
H14 .0558 1.1518 .4107 .053 Uiso calc R 1 . . H
H12 .3998 .9467 .4202 .055 Uiso calc R 1 . . H
H13 .2109 1.0451 .3893 .051 Uiso calc R 1 . . H
H15 .2417 1.2290 .5226 .044 Uiso calc R 1 . . H
H16 .4324 1.1376 .5529 .044 Uiso calc R 1 . . H
H34 -.8975 1.0433 .2641 .045 Uiso calc R 1 . . H
H22 -.3502 1.0666 .3851 .036 Uiso calc R 1 . . H
H23 -.1517 1.0803 .4108 .036 Uiso calc R 1 . . H
H25 -.1618 .8849 .2808 .034 Uiso calc R 1 . . H
H26 -.3616 .8749 .2548 .033 Uiso calc R 1 . . H
H32 -.5381 .8025 .2427 .033 Uiso calc R 1 . . H
H33 -.7384 .8070 .2146 .032 Uiso calc R 1 . . H
H35 -.7281 1.1548 .3202 .030 Uiso calc R 1 . . H
H36 -.5273 1.1524 .3478 .030 Uiso calc R 1 . . H
H51A .2168 .8440 .5176 .031 Uiso calc R 1 A -1 H
H52A .1469 .6949 .4172 .033 Uiso calc R 1 A -1 H
H52B .0516 .8125 .3880 .033 Uiso calc R 1 A -1 H
H53A .2424 .4361 .3755 .034 Uiso calc PR .789(4) A -1 H
H52 .5806 .5567 .5617 .034 Uiso calc PR .789(4) A -1 H
H53 .3906 .6386 .5171 .034 Uiso calc PR .789(4) A -1 H
H55 .2923 .4820 .6288 .038 Uiso calc PR .789(4) A -1 H
H56 .4798 .3974 .6724 .035 Uiso calc PR .789(4) A -1 H
H57A .1550 .5015 .5244 .030 Uiso calc PR .789(4) A -1 H
H57B .1595 .6485 .5640 .030 Uiso calc PR .789(4) A -1 H
H58A .0461 .9071 .4682 .034 Uiso calc R 1 A -1 H
H58B .0138 .7641 .5015 .034 Uiso calc R 1 A -1 H
H59A .0152 .5418 .4445 .035 Uiso calc R 1 A -1 H
H59B -.0777 .6901 .4179 .035 Uiso calc R 1 A -1 H
H51C -.0421 .5986 .3353 .034 Uiso calc PR .789(4) A -1 H
H51D .0391 .4531 .3708 .034 Uiso calc PR .789(4) A -1 H
H51E .1053 .5208 .3046 .035 Uiso calc PR .789(4) A -1 H
H51F .1245 .7200 .3228 .035 Uiso calc PR .789(4) A -1 H
H51G .3309 .7197 .3419 .035 Uiso calc PR .789(4) A -1 H
H51H .3079 .5349 .3146 .035 Uiso calc PR .789(4) A -1 H
H61 .017(2) 1.133(3) .3162(7) .086(6) Uiso d D 1 . . H
H62 -.0156(18) 1.267(3) .2811(8) .086(6) Uiso d D 1 . . H
H62A .5859 .6228 .5544 .031 Uiso calc PR .211(4) A -2 H
H63 .3875 .6557 .5109 .031 Uiso calc PR .211(4) A -2 H
H65 .3170 .4684 .6272 .031 Uiso calc PR .211(4) A -2 H
H66 .5154 .4355 .6708 .031 Uiso calc PR .211(4) A -2 H
H67A .1802 .4836 .5148 .031 Uiso calc PR .211(4) A -2 H
H67B .1645 .5960 .5581 .031 Uiso calc PR .211(4) A -2 H
H61A -.0230 .5973 .3335 .031 Uiso calc PR .211(4) A -2 H
H61B .0829 .4769 .3653 .031 Uiso calc PR .211(4) A -2 H
H61C .1185 .6053 .2981 .031 Uiso calc PR .211(4) A -2 H
H61D .1102 .7957 .3195 .031 Uiso calc PR .211(4) A -2 H
H63A .2943 .7494 .3495 .031 Uiso calc PR .1054(18) A -2 H
H63B .2627 .6841 .3912 .031 Uiso calc PR .1054(18) A -2 H
H61E .2893 .4715 .3203 .031 Uiso calc PR .211(4) A -2 H
H61F .2616 .4047 .3668 .031 Uiso calc PR .211(4) A -2 H

loop_
_atom_site_aniso_label
_atom_site_aniso_U_11
_atom_site_aniso_U_22
_atom_site_aniso_U_33
_atom_site_aniso_U_12
_atom_site_aniso_U_13
_atom_site_aniso_U_23
O14 .0293(9) .0320(8) .0356(9) .0003(7) .0009(7) .0001(6)
C11 .0231(11) .0361(12) .0269(11) -.0074(10) .0046(10) .0047(10)
C12 .0220(13) .0916(19) .0254(12) -.0050(12) .0090(10) .0005(12)
C13 .0220(13) .0781(17) .0241(12) -.0095(11) .0053(10) .0021(11)
C14 .0229(12) .0266(11) .0337(13) -.0057(9) .0034(10) .0055(9)
C15 .0361(14) .0293(12) .0359(13) .0047(10) .0006(11) -.0103(10)
C16 .0369(14) .0288(12) .0311(12) -.0009(10) -.0032(11) -.0063(10)
O24 .0178(8) .0344(8) .0289(8) .0010(6) .0045(6) .0018(6)
O34 .0198(8) .0370(8) .0314(8) .0007(6) .0069(6) -.0035(6)
C21 .0203(11) .0197(10) .0257(11) .0001(8) .0049(9) .0013(9)
C22 .0234(12) .0383(12) .0271(12) .0041(9) .0080(10) -.0052(9)
C23 .0238(12) .0376(12) .0249(11) .0021(9) .0024(9) -.0072(10)
C24 .0188(11) .0229(11) .0269(11) .0011(8) .0041(9) .0025(9)
C25 .0239(12) .0336(12) .0280(11) .0042(9) .0095(10) -.0033(9)
C26 .0244(12) .0289(11) .0240(11) .0001(9) .0036(9) -.0037(9)
C31 .0205(11) .0200(10) .0238(11) -.0003(8) .0061(9) .0019(9)
C32 .0240(12) .0268(11) .0301(12) .0021(9) .0079(9) -.0039(9)
C33 .0244(12) .0261(11) .0241(11) -.0031(9) .0033(9) -.0040(9)
C34 .0179(11) .0258(11) .0237(11) .0000(8) .0054(9) .0058(9)
C35 .0235(12) .0302(11) .0234(11) .0000(9) .0100(9) -.0005(9)
C36 .0231(12) .0281(11) .0209(10) -.0040(9) .0041(9) -.0028(9)
N51 .0239(10) .0229(9) .0293(10) -.0016(7) .0065(8) .0010(7)
N52 .0229(9) .0294(9) .0274(9) .0043(7) .0048(8) .0013(8)
N53 .0277(13) .0262(14) .0300(12) .0030(10) .0084(10) .0046(10)
C51 .0299(16) .0191(14) .0244(14) .0014(12) .0080(13) -.0018(12)
C52 .0311(17) .0253(17) .0327(18) .0000(14) .0156(14) -.0001(13)
C53 .0328(18) .0289(17) .0222(15) .0039(13) .0086(14) .0030(12)
C54 .0241(16) .0189(13) .0295(16) -.0018(11) .0098(13) -.0031(11)
C55 .0302(19) .0310(15) .0347(17) -.0032(14) .0134(15) .0009(13)
C56 .034(2) .0279(18) .0257(15) -.0006(13) .0085(14) .0046(12)
C57 .0286(17) .0213(16) .0299(17) .0007(12) .0166(13) -.0015(13)
C58 .0306(12) .0269(11) .0302(12) .0040(9) .0132(10) .0022(9)
C59 .0260(12) .0288(11) .0346(12) -.0002(9) .0128(10) .0035(9)
C510 .025(3) .033(2) .0255(16) -.0017(13) .0059(14) -.0041(15)
C511 .0258(16) .0294(17) .0285(16) .0006(13) .0055(13) -.0010(14)
C512 .0320(17) .0332(17) .0250(15) -.0020(13) .0120(13) .0014(12)

loop_
_atom_type_symbol
_atom_type_description
_atom_type_scat_dispersion_real
_atom_type_scat_dispersion_imag
_atom_type_scat_source
C C .0033 .0016 'International Tables Vol C Tables 4.2.6.8 and 6.1.1.4'
H H .0000 .0000 'International Tables Vol C Tables 4.2.6.8 and 6.1.1.4'
N N .0061 .0033 'International Tables Vol C Tables 4.2.6.8 and 6.1.1.4'
O O .0106 .0060 'International Tables Vol C Tables 4.2.6.8 and 6.1.1.4'

loop_
_geom_angle_atom_site_label_1
_geom_angle_atom_site_label_2
_geom_angle_atom_site_label_3
_geom_angle_site_symmetry_3
_geom_angle
_geom_angle_publ_flag
C12 C11 C16 . 115.62(18) no
C12 C11 C11 3_676 122.1(2) no
C16 C11 C11 3_676 122.2(2) no
C13 C12 C11 . 122.6(2) no
C14 C13 C12 . 120.60(19) no
O14 C14 C15 . 119.1(2) y
O14 C14 C13 . 122.8(2) y
C15 C14 C13 . 118.10(19) no
C14 C15 C16 . 120.79(19) no
C15 C16 C11 . 122.31(19) no
C22 C21 C26 . 115.68(17) no
C22 C21 C31 . 122.41(16) no
C26 C21 C31 . 121.89(16) no
C23 C22 C21 . 122.47(17) no
C22 C23 C24 . 121.30(18) no
O24 C24 C25 . 121.5(2) y
O24 C24 C23 . 121.5(2) y
C25 C24 C23 . 117.04(17) no
C26 C25 C24 . 121.05(17) no
C25 C26 C21 . 122.31(17) no
C32 C31 C36 . 116.22(16) no
C32 C31 C21 . 122.37(16) no
C36 C31 C21 . 121.40(16) no
C33 C32 C31 . 122.50(17) no
C32 C33 C34 . 119.97(17) no
O34 C34 C35 . 122.9(2) y
O34 C34 C33 . 117.9(2) y
C35 C34 C33 . 119.16(17) no
C34 C35 C36 . 120.46(17) no
C35 C36 C31 . 121.67(17) no
C57 N51 C58 . 111.21(18) no
C59 N52 C510 . 112.30(16) no
C511 N53 C512 . 111.22(19) no
C52 C51 C56 . 118.0(2) no
C51 C52 C53 . 120.5(2) no
C54 C53 C52 . 121.2(2) no
C53 C54 C55 . 117.9(2) no
C53 C54 C57 . 124.2(3) no
C55 C54 C57 . 117.9(3) no
C56 C55 C54 . 120.9(2) no
C55 C56 C51 . 121.5(2) no
N51 C57 C54 . 113.4(3) no
N51 C58 C59 . 109.62(15) no
N52 C59 C58 . 108.34(15) no
N52 C510 C511 . 106.7(2) no
N53 C511 C510 . 109.6(3) no
N53 C512 C51 3_666 114.47(19) no
C62 C61 C66 . 120.0 no
C63 C62 C61 . 120.0 no
C64 C63 C62 . 120.0 no
C63 C64 C65 . 120.0 no
C63 C64 C67 . 117.7(12) no
C65 C64 C67 . 122.3(12) no
C66 C65 C64 . 120.0 no
C65 C66 C61 . 120.0 no
N63 C611 C610 . 110.3(12) no
C612 N63 C611 . 111.6(8) no
N63 C612 C61 3_666 116.2(6) no
H61 O6 H62 . 110(2) no

loop_
_geom_bond_atom_site_label_1
_geom_bond_atom_site_label_2
_geom_bond_site_symmetry_2
_geom_bond_distance
_geom_bond_publ_flag
O14 C14 . 1.370(2) y
C11 C12 . 1.393(3) no
C11 C16 . 1.393(3) no
C11 C11 3_676 1.480(4) no
C12 C13 . 1.382(3) no
C13 C14 . 1.383(3) no
C14 C15 . 1.381(3) no
C15 C16 . 1.384(3) no
O24 C24 . 1.356(2) y
O34 C34 . 1.378(2) y
C21 C22 . 1.396(2) no
C21 C26 . 1.401(2) no
C21 C31 . 1.482(2) no
C22 C23 . 1.375(3) no
C23 C24 . 1.399(2) no
C24 C25 . 1.392(2) no
C25 C26 . 1.385(2) no
C31 C32 . 1.395(2) no
C31 C36 . 1.405(2) no
C32 C33 . 1.381(2) no
C33 C34 . 1.386(2) no
C34 C35 . 1.381(2) no
C35 C36 . 1.385(2) no
N51 C57 . 1.457(3) y
N51 C58 . 1.459(2) y
N52 C59 . 1.483(2) y
N52 C510 . 1.494(3) y
N53 C511 . 1.455(3) y
N53 C512 . 1.467(3) y
C51 C52 . 1.390(3) no
C51 C56 . 1.392(3) no
C52 C53 . 1.393(3) no
C53 C54 . 1.388(3) no
C54 C55 . 1.395(3) no
C54 C57 . 1.506(4) no
C55 C56 . 1.373(4) no
C58 C59 . 1.513(2) no
C510 C511 . 1.518(4) no
C512 C51 3_666 1.510(2) no
C61 C62 . 1.3900 no
C61 C66 . 1.3900 no
C62 C63 . 1.3900 no
C63 C64 . 1.3900 no
C64 C65 . 1.3900 no
C64 C67 . 1.499(10) no
C65 C66 . 1.3900 no
C610 C611 . 1.506(9) no
C611 N63 . 1.457(8) y
N63 C612 . 1.446(8) y
C612 C61 3_666 1.499(8) no
O6 H61 . .86(2) no
O6 H62 . .86(2) no

loop_
_geom_hbond_atom_site_label_D
_geom_hbond_atom_site_label_H
_geom_hbond_atom_site_label_A
_geom_hbond_site_symmetry_A
_geom_hbond_distance_DH
_geom_hbond_distance_HA
_geom_hbond_distance_DA
_geom_hbond_angle_DHA
_geom_hbond_publ_flag
O14 H14 O24 . .84 1.77 2.604(2) 172 yes
O34 H34 O6 1_455 .84 1.81 2.649(2) 175 yes
N52 H52B O24 . .92 1.76 2.662(2) 165 yes
O6 H61 O24 . .86(2) 1.81(2) 2.667(2) 178(2) yes
O6 H62 O34 2_455 .86(2) 2.07(2) 2.923(2) 173(2) yes

loop_
_geom_torsion_atom_site_label_1
_geom_torsion_atom_site_label_2
_geom_torsion_atom_site_label_3
_geom_torsion_atom_site_label_4
_geom_torsion_site_symmetry_1
_geom_torsion_site_symmetry_4
_geom_torsion
_geom_torsion_publ_flag
C16 C11 C12 C13 . . .5(3) no
C11 C11 C12 C13 3_676 . -179.3(2) no
C11 C12 C13 C14 . . -.7(3) no
C12 C13 C14 O14 . . -179.84(18) no
C12 C13 C14 C15 . . -.1(3) no
O14 C14 C15 C16 . . -179.17(17) no
C13 C14 C15 C16 . . 1.0(3) no
C14 C15 C16 C11 . . -1.3(3) no
C12 C11 C16 C15 . . .6(3) no
C11 C11 C16 C15 3_676 . -179.7(2) no
C26 C21 C22 C23 . . 2.2(3) no
C31 C21 C22 C23 . . -175.99(17) no
C21 C22 C23 C24 . . .5(3) no
C22 C23 C24 O24 . . 176.91(16) no
C22 C23 C24 C25 . . -3.7(3) no
O24 C24 C25 C26 . . -176.49(16) no
C23 C24 C25 C26 . . 4.1(3) no
C24 C25 C26 C21 . . -1.4(3) no
C22 C21 C26 C25 . . -1.8(3) no
C31 C21 C26 C25 . . 176.45(16) no
C22 C21 C31 C32 . . -161.47(17) no
C26 C21 C31 C32 . . 20.4(3) no
C22 C21 C31 C36 . . 19.6(3) no
C26 C21 C31 C36 . . -158.48(17) no
C36 C31 C32 C33 . . -.6(3) no
C21 C31 C32 C33 . . -179.59(17) no
C31 C32 C33 C34 . . -.6(3) no
C32 C33 C34 O34 . . -178.26(16) no
C32 C33 C34 C35 . . 1.5(3) no
O34 C34 C35 C36 . . 178.59(16) no
C33 C34 C35 C36 . . -1.2(3) no
C34 C35 C36 C31 . . -.1(3) no
C32 C31 C36 C35 . . 1.0(3) no
C21 C31 C36 C35 . . 179.95(16) no
C56 C51 C52 C53 . . -.8(3) no
C51 C52 C53 C54 . . .3(4) no
C52 C53 C54 C55 . . .8(3) no
C52 C53 C54 C57 . . -177.0(2) no
C53 C54 C55 C56 . . -1.3(4) no
C57 C54 C55 C56 . . 176.7(2) no
C54 C55 C56 C51 . . .7(4) no
C52 C51 C56 C55 . . .3(4) no
C58 N51 C57 C54 . . -178.46(18) no
C53 C54 C57 N51 . . -26.6(3) y
C55 C54 C57 N51 . . 155.6(3) no
C57 N51 C58 C59 . . -90.3(2) no
C510 N52 C59 C58 . . 172.0(3) no
N51 C58 C59 N52 . . -60.84(19) no
C59 N52 C510 C511 . . -167.2(2) no
C512 N53 C511 C510 . . -173.8(3) no
N52 C510 C511 N53 . . 62.7(4) no
C511 N53 C512 C51 . 3_666 -174.25(19) no
C66 C61 C62 C63 . . .0 no
C61 C62 C63 C64 . . .0 no
C62 C63 C64 C65 . . .0 no
C62 C63 C64 C67 . . 180.0 no
C63 C64 C65 C66 . . .0 no
C67 C64 C65 C66 . . 180.0 no
C64 C65 C66 C61 . . .0 no
C62 C61 C66 C65 . . .0 no
C610 C611 N63 C612 . . 85.1(12) no
C611 N63 C612 C61 . 3_666 177.1(7) no
